data_4112753
loop_
_publ_author_name
'Xiaoyan Li'
'Markus Schopf'
'J\"urgen Stephan'
'Jennifer Kippe'
'Klaus Harms'
'J\"org Sundermeyer'

_publ_section_title
;
 Simple Synthesis of an Allenylidene Heptavalent Rhenium(d0) Complex
;
_journal_name_full 'Journal of the American Chemical Society'
_journal_page_first 8660
_journal_page_last 8661
_journal_paper_doi 10.1021/ja048030f
_journal_volume 126
_journal_year 2004
_chemical_formula_sum 'C33 H43 N2 Re S'
_chemical_formula_weight 685.95
_chemical_name_systematic
;
 ?
;
_space_group_IT_number 14
_symmetry_cell_setting monoclinic
_symmetry_space_group_name_Hall '-P 2yn'
_symmetry_space_group_name_H-M 'P 1 21/n 1'
_atom_sites_solution_hydrogens geom
_atom_sites_solution_secondary difmap
_audit_creation_method SHELXL-97
_cell_angle_alpha 90.00
_cell_angle_beta 91.787(8)
_cell_angle_gamma 90.00
_cell_formula_units_Z 4
_cell_length_a 9.9538(13)
_cell_length_b 22.3646(16)
_cell_length_c 14.2594(13)
_cell_measurement_reflns_used 8000
_cell_measurement_temperature 203(2)
_cell_measurement_theta_max 26
_cell_measurement_theta_min 2.2
_cell_volume 3172.8(6)
_computing_cell_refinement 'STOE X-Area'
_computing_data_collection 'STOE X-Area'
_computing_data_reduction 'STOE X-Area'
_computing_molecular_graphics 'Siemens SHELXTL'
_computing_publication_material 'Siemens SHELXTL'
_computing_structure_refinement 'SHELXL-97 (Sheldrick, 1997)'
_computing_structure_solution SIR-92
_diffrn_ambient_temperature 203(2)
_diffrn_measured_fraction_theta_full 0.998
_diffrn_measured_fraction_theta_max 0.998
_diffrn_measurement_device_type IPDS
_diffrn_measurement_method '\w scans'
_diffrn_radiation_monochromator graphite
_diffrn_radiation_source 'fine-focus sealed tube'
_diffrn_radiation_type MoK\a
_diffrn_radiation_wavelength 0.71073
_diffrn_reflns_av_R_equivalents 0.1120
_diffrn_reflns_av_sigmaI/netI 0.1152
_diffrn_reflns_limit_h_max 11
_diffrn_reflns_limit_h_min -11
_diffrn_reflns_limit_k_max 26
_diffrn_reflns_limit_k_min -26
_diffrn_reflns_limit_l_max 16
_diffrn_reflns_limit_l_min -16
_diffrn_reflns_number 21387
_diffrn_reflns_theta_full 25.00
_diffrn_reflns_theta_max 25.00
_diffrn_reflns_theta_min 2.24
_exptl_absorpt_coefficient_mu 3.918
_exptl_absorpt_correction_T_max 0.7093
_exptl_absorpt_correction_T_min 0.5365
_exptl_absorpt_correction_type empirical
_exptl_crystal_colour red
_exptl_crystal_density_diffrn 1.436
_exptl_crystal_F_000 1384
_exptl_crystal_size_max 0.42
_exptl_crystal_size_mid 0.26
_exptl_crystal_size_min 0.22
_refine_diff_density_max 2.302
_refine_diff_density_min -1.941
_refine_diff_density_rms 0.176
_refine_ls_extinction_method none
_refine_ls_goodness_of_fit_ref 0.844
_refine_ls_hydrogen_treatment noref
_refine_ls_matrix_type full
_refine_ls_number_parameters 340
_refine_ls_number_reflns 5576
_refine_ls_number_restraints 30
_refine_ls_restrained_S_all 0.846
_refine_ls_R_factor_all 0.1168
_refine_ls_R_factor_gt 0.0493
_refine_ls_shift/su_max 0.000
_refine_ls_shift/su_mean 0.000
_refine_ls_structure_factor_coef Fsqd
_refine_ls_weighting_details 'calc w=1/[\s^2^(Fo^2^)+(0.0709P)^2^+0.0000P] where P=(Fo^2^+2Fc^2^)/3'
_refine_ls_weighting_scheme calc
_refine_ls_wR_factor_gt 0.1114
_refine_ls_wR_factor_ref 0.1321
_reflns_number_gt 2705
_reflns_number_total 5576
_reflns_threshold_expression >2sigma(I)
_cod_data_source_file ja048030fsi20040529_020722.cif
_cod_data_source_block complex_2
_cod_database_code 4112753

loop_
_symmetry_equiv_pos_as_xyz
'x, y, z'
'-x+1/2, y+1/2, -z+1/2'
'-x, -y, -z'
'x-1/2, -y-1/2, z-1/2'

loop_
_atom_site_label
_atom_site_type_symbol
_atom_site_fract_x
_atom_site_fract_y
_atom_site_fract_z
_atom_site_U_iso_or_equiv
_atom_site_adp_type
_atom_site_occupancy
_atom_site_symmetry_multiplicity
_atom_site_calc_flag
_atom_site_refinement_flags
Re1 Re 0.44331(4) 0.25281(2) 0.34642(3) 0.02986(14) Uani 1 1 d .
S1 S 0.3600(3) 0.24244(16) 0.49629(18) 0.0434(7) Uani 1 1 d .
N1 N 0.5601(10) 0.1969(3) 0.3217(7) 0.033(2) Uani 1 1 d .
C1 C 0.5418(13) 0.3243(5) 0.3696(9) 0.041(3) Uani 1 1 d .
N2 N 0.3161(9) 0.2696(4) 0.2696(7) 0.039(2) Uani 1 1 d .
C2 C 0.6126(11) 0.3718(5) 0.3722(7) 0.031(2) Uani 1 1 d .
C3 C 0.6830(12) 0.4227(5) 0.3785(7) 0.034(3) Uani 1 1 d .
C4 C 0.6081(12) 0.4796(5) 0.3738(8) 0.038(3) Uani 1 1 d .
C5 C 0.6476(13) 0.5284(5) 0.4294(9) 0.044(3) Uani 1 1 d .
H5A H 0.7275 0.5264 0.4662 0.053 Uiso 1 1 calc R
C6 C 0.5691(16) 0.5798(5) 0.4306(10) 0.057(4) Uani 1 1 d .
H6A H 0.5968 0.6122 0.4684 0.069 Uiso 1 1 calc R
C7 C 0.4532(15) 0.5841(6) 0.3781(10) 0.057(4) Uani 1 1 d .
H7A H 0.4017 0.6194 0.3787 0.068 Uiso 1 1 calc R
C8 C 0.4128(14) 0.5360(7) 0.3243(10) 0.059(4) Uani 1 1 d .
H8A H 0.3315 0.5382 0.2891 0.071 Uiso 1 1 calc R
C9 C 0.4902(14) 0.4837(6) 0.3208(9) 0.049(3) Uani 1 1 d .
H9A H 0.4618 0.4516 0.2825 0.058 Uiso 1 1 calc R
C10 C 0.8319(11) 0.4190(5) 0.3895(7) 0.035(3) Uani 1 1 d .
C11 C 0.9158(12) 0.4666(5) 0.3620(9) 0.049(3) Uani 1 1 d .
H11A H 0.8773 0.5025 0.3395 0.058 Uiso 1 1 calc R
C12 C 1.0527(15) 0.4608(7) 0.3679(13) 0.070(5) Uani 1 1 d .
H12A H 1.1061 0.4936 0.3515 0.084 Uiso 1 1 calc R
C13 C 1.1127(17) 0.4109(9) 0.3960(13) 0.075(5) Uani 1 1 d .
H13A H 1.2069 0.4079 0.3962 0.089 Uiso 1 1 calc R
C14 C 1.0361(14) 0.3632(7) 0.4250(10) 0.059(4) Uani 1 1 d .
H14A H 1.0782 0.3282 0.4472 0.071 Uiso 1 1 calc R
C15 C 0.8971(13) 0.3671(6) 0.4212(8) 0.047(3) Uani 1 1 d .
H15A H 0.8458 0.3343 0.4404 0.057 Uiso 1 1 calc R
C16 C 0.6515(13) 0.1569(5) 0.2756(9) 0.046(3) Uani 1 1 d .
C17 C 0.7856(15) 0.1843(8) 0.2721(16) 0.095(6) Uani 1 1 d .
H17A H 0.8125 0.1988 0.3340 0.142 Uiso 1 1 calc R
H17B H 0.7829 0.2174 0.2282 0.142 Uiso 1 1 calc R
H17C H 0.8498 0.1548 0.2518 0.142 Uiso 1 1 calc R
C18 C 0.5991(19) 0.1446(8) 0.1767(10) 0.080(5) Uani 1 1 d .
H18A H 0.5968 0.1816 0.1411 0.119 Uiso 1 1 calc R
H18B H 0.5091 0.1281 0.1787 0.119 Uiso 1 1 calc R
H18C H 0.6578 0.1162 0.1468 0.119 Uiso 1 1 calc R
C19 C 0.6589(16) 0.1013(6) 0.3309(10) 0.062(4) Uani 1 1 d .
H19A H 0.6721 0.1110 0.3969 0.093 Uiso 1 1 calc R
H19B H 0.7335 0.0772 0.3105 0.093 Uiso 1 1 calc R
H19C H 0.5758 0.0790 0.3219 0.093 Uiso 1 1 calc R
C20 C 0.2221(11) 0.2779(6) 0.1871(8) 0.044(3) Uani 1 1 d .
C21 C 0.2155(13) 0.3425(7) 0.1606(10) 0.065(4) Uani 1 1 d .
H21A H 0.1641 0.3642 0.2061 0.097 Uiso 1 1 calc R
H21B H 0.1725 0.3466 0.0989 0.097 Uiso 1 1 calc R
H21C H 0.3058 0.3588 0.1594 0.097 Uiso 1 1 calc R
C22 C 0.0846(10) 0.2539(8) 0.2147(7) 0.055(3) Uani 1 1 d .
H22A H 0.0496 0.2785 0.2644 0.083 Uiso 1 1 calc R
H22B H 0.0940 0.2130 0.2364 0.083 Uiso 1 1 calc R
H22C H 0.0231 0.2552 0.1606 0.083 Uiso 1 1 calc R
C23 C 0.2730(12) 0.2417(8) 0.1029(8) 0.062(4) Uani 1 1 d .
H23A H 0.3622 0.2554 0.0877 0.093 Uiso 1 1 calc R
H23B H 0.2123 0.2475 0.0491 0.093 Uiso 1 1 calc R
H23C H 0.2765 0.1996 0.1190 0.093 Uiso 1 1 calc R
C24 C 0.2698(10) 0.1703(5) 0.5047(7) 0.034(3) Uani 1 1 d D
C25 C 0.364(2) 0.1185(6) 0.508(3) 0.30(3) Uani 1 1 d D
H25A H 0.4361 0.1269 0.5553 0.362 Uiso 1 1 calc R
H25B H 0.4059 0.1146 0.4474 0.362 Uiso 1 1 calc R
C26 C 0.175(2) 0.1552(8) 0.4242(16) 0.174(15) Uani 1 1 d D
H26A H 0.2263 0.1562 0.3666 0.209 Uiso 1 1 calc R
H26B H 0.1075 0.1870 0.4192 0.209 Uiso 1 1 calc R
C27 C 0.188(3) 0.1678(10) 0.5911(13) 0.170(15) Uani 1 1 d D
H27A H 0.1310 0.2034 0.5919 0.204 Uiso 1 1 calc R
H27B H 0.2502 0.1703 0.6458 0.204 Uiso 1 1 calc R
C28 C 0.2989(16) 0.0596(7) 0.5328(9) 0.102(7) Uani 1 1 d D
H28A H 0.3646 0.0268 0.5428 0.123 Uiso 1 1 calc R
C29 C 0.2144(14) 0.0705(7) 0.6160(10) 0.072(5) Uani 1 1 d D
H29A H 0.2734 0.0853 0.6672 0.087 Uiso 1 1 calc R
H29B H 0.1781 0.0320 0.6360 0.087 Uiso 1 1 calc R
C30 C 0.0994(14) 0.1134(6) 0.6036(9) 0.084(6) Uani 1 1 d D
H30A H 0.0419 0.1160 0.6589 0.100 Uiso 1 1 calc R
C31 C 0.0217(14) 0.1070(10) 0.5125(8) 0.092(6) Uani 1 1 d D
H31A H -0.0424 0.0741 0.5189 0.110 Uiso 1 1 calc R
H31B H -0.0306 0.1436 0.5019 0.110 Uiso 1 1 calc R
C32 C 0.1020(15) 0.0956(6) 0.4276(10) 0.072(5) Uani 1 1 d D
H32A H 0.0465 0.0868 0.3704 0.086 Uiso 1 1 calc R
C33 C 0.2183(14) 0.0535(7) 0.4429(10) 0.078(5) Uani 1 1 d D
H33B H 0.1835 0.0125 0.4393 0.094 Uiso 1 1 calc R
H33A H 0.2793 0.0586 0.3909 0.094 Uiso 1 1 calc R

loop_
_atom_site_aniso_label
_atom_site_aniso_U_11
_atom_site_aniso_U_22
_atom_site_aniso_U_33
_atom_site_aniso_U_23
_atom_site_aniso_U_13
_atom_site_aniso_U_12
Re1 0.0268(2) 0.0329(2) 0.0302(2) -0.0011(3) 0.00583(13) -0.0041(3)
S1 0.0516(15) 0.050(2) 0.0289(12) -0.0070(16) 0.0108(11) -0.0198(17)
N1 0.051(6) 0.009(4) 0.040(6) -0.001(4) 0.010(5) -0.011(4)
C1 0.042(7) 0.044(7) 0.038(7) 0.010(6) 0.016(6) 0.006(6)
N2 0.025(5) 0.051(6) 0.042(5) 0.010(4) 0.002(4) 0.004(4)
C2 0.031(6) 0.034(6) 0.026(6) -0.007(5) 0.003(5) -0.012(5)
C3 0.044(7) 0.040(6) 0.020(6) 0.001(5) 0.008(5) -0.008(5)
C4 0.045(7) 0.045(7) 0.023(6) -0.004(5) 0.018(5) -0.009(5)
C5 0.047(7) 0.041(7) 0.046(8) -0.006(6) 0.019(6) -0.014(6)
C6 0.083(11) 0.030(7) 0.061(9) -0.012(6) 0.038(9) -0.018(7)
C7 0.061(10) 0.054(9) 0.057(9) 0.014(7) 0.028(8) 0.005(7)
C8 0.043(8) 0.085(11) 0.051(9) 0.023(8) 0.013(7) 0.001(7)
C9 0.059(9) 0.058(8) 0.030(7) 0.008(6) 0.016(6) -0.006(7)
C10 0.041(7) 0.036(6) 0.029(6) -0.012(5) 0.006(5) -0.011(5)
C11 0.049(8) 0.035(6) 0.063(9) 0.003(6) 0.015(7) -0.006(6)
C12 0.053(9) 0.058(9) 0.100(13) -0.015(9) 0.024(9) -0.018(8)
C13 0.043(10) 0.099(14) 0.083(13) -0.030(11) 0.009(9) -0.015(9)
C14 0.050(9) 0.074(10) 0.053(9) -0.011(8) 0.000(7) 0.022(8)
C15 0.064(9) 0.039(7) 0.038(7) 0.005(6) -0.002(6) -0.003(6)
C16 0.051(8) 0.035(6) 0.055(8) -0.003(6) 0.025(6) 0.016(5)
C17 0.049(10) 0.086(12) 0.152(19) -0.016(12) 0.047(11) 0.002(9)
C18 0.102(13) 0.092(12) 0.045(9) -0.005(8) -0.004(9) 0.032(10)
C19 0.085(11) 0.048(8) 0.054(9) 0.011(7) 0.014(8) 0.025(8)
C20 0.031(6) 0.076(8) 0.025(6) -0.002(5) 0.000(5) 0.002(6)
C21 0.039(8) 0.093(11) 0.062(10) 0.025(9) 0.005(7) 0.019(7)
C22 0.024(5) 0.104(10) 0.038(6) -0.008(10) 0.003(4) -0.010(9)
C23 0.039(6) 0.103(12) 0.044(7) -0.020(9) 0.010(5) -0.004(9)
C24 0.030(6) 0.045(7) 0.027(6) 0.001(5) 0.002(5) -0.017(5)
C25 0.18(3) 0.024(9) 0.71(8) -0.01(2) 0.30(4) 0.001(13)
C26 0.14(2) 0.092(15) 0.28(4) 0.111(19) -0.12(2) -0.076(15)
C27 0.29(4) 0.14(2) 0.081(15) -0.046(14) 0.10(2) -0.15(2)
C28 0.121(18) 0.114(16) 0.072(12) -0.012(12) -0.010(12) 0.053(14)
C29 0.068(11) 0.100(13) 0.049(9) 0.011(9) 0.010(8) -0.018(9)
C30 0.139(17) 0.080(12) 0.034(8) 0.008(8) 0.041(10) 0.030(11)
C31 0.040(9) 0.165(19) 0.071(12) -0.058(12) 0.011(8) -0.012(10)
C32 0.089(14) 0.086(12) 0.041(9) -0.009(8) 0.006(9) 0.008(10)
C33 0.079(12) 0.089(12) 0.069(11) -0.010(9) 0.031(9) -0.029(10)

loop_
_atom_type_symbol
_atom_type_description
_atom_type_scat_dispersion_real
_atom_type_scat_dispersion_imag
_atom_type_scat_source
C C 0.0033 0.0016 'International Tables Vol C Tables 4.2.6.8 and 6.1.1.4'
H H 0.0000 0.0000 'International Tables Vol C Tables 4.2.6.8 and 6.1.1.4'
N N 0.0061 0.0033 'International Tables Vol C Tables 4.2.6.8 and 6.1.1.4'
S S 0.1246 0.1234 'International Tables Vol C Tables 4.2.6.8 and 6.1.1.4'
Re Re -1.0185 7.2310 'International Tables Vol C Tables 4.2.6.8 and 6.1.1.4'

loop_
_geom_angle_atom_site_label_1
_geom_angle_atom_site_label_2
_geom_angle_atom_site_label_3
_geom_angle
N2 Re1 N1 121.2(4)
N2 Re1 C1 107.3(5)
N1 Re1 C1 107.1(5)
N2 Re1 S1 109.6(3)
N1 Re1 S1 111.8(3)
C1 Re1 S1 97.0(4)
C24 S1 Re1 109.5(3)
C16 N1 Re1 164.4(8)
C2 C1 Re1 171.4(10)
C20 N2 Re1 167.7(8)
C1 C2 C3 177.0(12)
C2 C3 C4 118.0(11)
C2 C3 C10 118.5(10)
C4 C3 C10 123.6(10)
C9 C4 C5 118.6(12)
C9 C4 C3 120.1(11)
C5 C4 C3 121.0(12)
C6 C5 C4 120.3(13)
C6 C5 H5A 119.9
C4 C5 H5A 119.9
C7 C6 C5 121.4(13)
C7 C6 H6A 119.3
C5 C6 H6A 119.3
C6 C7 C8 118.7(13)
C6 C7 H7A 120.7
C8 C7 H7A 120.7
C7 C8 C9 121.4(14)
C7 C8 H8A 119.3
C9 C8 H8A 119.3
C4 C9 C8 119.6(13)
C4 C9 H9A 120.2
C8 C9 H9A 120.2
C15 C10 C11 116.3(11)
C15 C10 C3 122.1(10)
C11 C10 C3 121.5(11)
C12 C11 C10 120.4(13)
C12 C11 H11A 119.8
C10 C11 H11A 119.8
C13 C12 C11 122.6(14)
C13 C12 H12A 118.7
C11 C12 H12A 118.7
C12 C13 C14 119.6(16)
C12 C13 H13A 120.2
C14 C13 H13A 120.2
C13 C14 C15 119.9(15)
C13 C14 H14A 120.0
C15 C14 H14A 120.0
C14 C15 C10 121.2(12)
C14 C15 H15A 119.4
C10 C15 H15A 119.4
N1 C16 C17 109.9(11)
N1 C16 C19 107.5(10)
C17 C16 C19 109.9(14)
N1 C16 C18 109.4(11)
C17 C16 C18 109.3(14)
C19 C16 C18 110.8(12)
C16 C17 H17A 109.5
C16 C17 H17B 109.5
H17A C17 H17B 109.5
C16 C17 H17C 109.5
H17A C17 H17C 109.5
H17B C17 H17C 109.5
C16 C18 H18A 109.5
C16 C18 H18B 109.5
H18A C18 H18B 109.5
C16 C18 H18C 109.5
H18A C18 H18C 109.5
H18B C18 H18C 109.5
C16 C19 H19A 109.5
C16 C19 H19B 109.5
H19A C19 H19B 109.5
C16 C19 H19C 109.5
H19A C19 H19C 109.5
H19B C19 H19C 109.5
N2 C20 C21 109.9(11)
N2 C20 C22 107.4(9)
C21 C20 C22 111.7(11)
N2 C20 C23 109.6(10)
C21 C20 C23 108.7(11)
C22 C20 C23 109.5(10)
C20 C21 H21A 109.5
C20 C21 H21B 109.5
H21A C21 H21B 109.5
C20 C21 H21C 109.5
H21A C21 H21C 109.5
H21B C21 H21C 109.5
C20 C22 H22A 109.5
C20 C22 H22B 109.5
H22A C22 H22B 109.5
C20 C22 H22C 109.5
H22A C22 H22C 109.5
H22B C22 H22C 109.5
C20 C23 H23A 109.5
C20 C23 H23B 109.5
H23A C23 H23B 109.5
C20 C23 H23C 109.5
H23A C23 H23C 109.5
H23B C23 H23C 109.5
C25 C24 C27 107.3(19)
C25 C24 C26 103(2)
C27 C24 C26 106.1(16)
C25 C24 S1 111.8(9)
C27 C24 S1 111.3(8)
C26 C24 S1 116.2(8)
C24 C25 C28 114.1(13)
C24 C25 H25A 108.7
C28 C25 H25A 108.7
C24 C25 H25B 108.7
C28 C25 H25B 108.7
H25A C25 H25B 107.6
C24 C26 C32 117.6(13)
C24 C26 H26A 107.9
C32 C26 H26A 107.9
C24 C26 H26B 107.9
C32 C26 H26B 107.9
H26A C26 H26B 107.2
C24 C27 C30 117.4(12)
C24 C27 H27A 108.0
C30 C27 H27A 108.0
C24 C27 H27B 108.0
C30 C27 H27B 108.0
H27A C27 H27B 107.2
C29 C28 C33 113.3(13)
C29 C28 C25 107.2(17)
C33 C28 C25 96.1(19)
C29 C28 H28A 113.0
C33 C28 H28A 113.0
C25 C28 H28A 113.0
C28 C29 C30 117.2(12)
C28 C29 H29A 108.0
C30 C29 H29A 108.0
C28 C29 H29B 108.0
C30 C29 H29B 108.0
H29A C29 H29B 107.2
C31 C30 C29 114.4(13)
C31 C30 C27 105.2(15)
C29 C30 C27 94.6(16)
C31 C30 H30A 113.6
C29 C30 H30A 113.6
C27 C30 H30A 113.6
C32 C31 C30 116.4(12)
C32 C31 H31A 108.2
C30 C31 H31A 108.2
C32 C31 H31B 108.2
C30 C31 H31B 108.2
H31A C31 H31B 107.3
C31 C32 C33 114.8(13)
C31 C32 C26 98.3(17)
C33 C32 C26 100.7(15)
C31 C32 H32A 113.8
C33 C32 H32A 113.8
C26 C32 H32A 113.8
C28 C33 C32 117.2(14)
C28 C33 H33B 108.0
C32 C33 H33B 108.0
C28 C33 H33A 108.0
C32 C33 H33A 108.0
H33B C33 H33A 107.2

loop_
_geom_bond_atom_site_label_1
_geom_bond_atom_site_label_2
_geom_bond_distance
Re1 N2 1.690(9)
Re1 N1 1.751(9)
Re1 C1 1.898(13)
Re1 S1 2.328(3)
S1 C24 1.852(11)
N1 C16 1.448(13)
C1 C2 1.275(16)
N2 C20 1.492(14)
C2 C3 1.339(15)
C3 C4 1.476(16)
C3 C10 1.488(16)
C4 C9 1.380(17)
C4 C5 1.397(16)
C5 C6 1.390(18)
C5 H5A 0.9400
C6 C7 1.36(2)
C6 H6A 0.9400
C7 C8 1.37(2)
C7 H7A 0.9400
C8 C9 1.403(19)
C8 H8A 0.9400
C9 H9A 0.9400
C10 C15 1.398(17)
C10 C11 1.417(15)
C11 C12 1.368(19)
C11 H11A 0.9400
C12 C13 1.32(2)
C12 H12A 0.9400
C13 C14 1.38(2)
C13 H13A 0.9400
C14 C15 1.385(18)
C14 H14A 0.9400
C15 H15A 0.9400
C16 C17 1.471(19)
C16 C19 1.474(17)
C16 C18 1.514(19)
C17 H17A 0.9700
C17 H17B 0.9700
C17 H17C 0.9700
C18 H18A 0.9700
C18 H18B 0.9700
C18 H18C 0.9700
C19 H19A 0.9700
C19 H19B 0.9700
C19 H19C 0.9700
C20 C21 1.496(19)
C20 C22 1.532(15)
C20 C23 1.546(17)
C21 H21A 0.9700
C21 H21B 0.9700
C21 H21C 0.9700
C22 H22A 0.9700
C22 H22B 0.9700
C22 H22C 0.9700
C23 H23A 0.9700
C23 H23B 0.9700
C23 H23C 0.9700
C24 C25 1.493(10)
C24 C27 1.498(10)
C24 C26 1.499(10)
C25 C28 1.515(10)
C25 H25A 0.9800
C25 H25B 0.9800
C26 C32 1.522(10)
C26 H26A 0.9800
C26 H26B 0.9800
C27 C30 1.517(10)
C27 H27A 0.9800
C27 H27B 0.9800
C28 C29 1.496(10)
C28 C33 1.497(10)
C28 H28A 0.9900
C29 C30 1.500(10)
C29 H29A 0.9800
C29 H29B 0.9800
C30 C31 1.497(9)
C30 H30A 0.9900
C31 C32 1.494(9)
C31 H31A 0.9800
C31 H31B 0.9800
C32 C33 1.503(10)
C32 H32A 0.9900
C33 H33B 0.9800
C33 H33A 0.9800

loop_
_geom_torsion_atom_site_label_1
_geom_torsion_atom_site_label_2
_geom_torsion_atom_site_label_3
_geom_torsion_atom_site_label_4
_geom_torsion
N2 Re1 S1 C24 74.9(5)
N1 Re1 S1 C24 -62.4(5)
C1 Re1 S1 C24 -173.9(5)
N2 Re1 N1 C16 36(3)
C1 Re1 N1 C16 -87(3)
S1 Re1 N1 C16 168(3)
N2 Re1 C1 C2 -66(7)
N1 Re1 C1 C2 66(7)
S1 Re1 C1 C2 -179(100)
N1 Re1 N2 C20 -19(4)
C1 Re1 N2 C20 104(4)
S1 Re1 N2 C20 -151(4)
Re1 C1 C2 C3 152(21)
C1 C2 C3 C4 -52(26)
C1 C2 C3 C10 128(25)
C2 C3 C4 C9 -31.6(15)
C10 C3 C4 C9 148.1(11)
C2 C3 C4 C5 142.2(11)
C10 C3 C4 C5 -38.2(15)
C9 C4 C5 C6 -0.2(16)
C3 C4 C5 C6 -174.1(10)
C4 C5 C6 C7 -0.1(18)
C5 C6 C7 C8 1.1(19)
C6 C7 C8 C9 -1.7(19)
C5 C4 C9 C8 -0.4(16)
C3 C4 C9 C8 173.5(10)
C7 C8 C9 C4 1.4(18)
C2 C3 C10 C15 -19.7(16)
C4 C3 C10 C15 160.6(11)
C2 C3 C10 C11 155.8(11)
C4 C3 C10 C11 -23.8(16)
C15 C10 C11 C12 -0.6(19)
C3 C10 C11 C12 -176.4(12)
C10 C11 C12 C13 2(2)
C11 C12 C13 C14 -3(3)
C12 C13 C14 C15 2(2)
C13 C14 C15 C10 -1(2)
C11 C10 C15 C14 -0.1(17)
C3 C10 C15 C14 175.6(11)
Re1 N1 C16 C17 88(3)
Re1 N1 C16 C19 -153(3)
Re1 N1 C16 C18 -32(3)
Re1 N2 C20 C21 -111(4)
Re1 N2 C20 C22 127(4)
Re1 N2 C20 C23 8(4)
Re1 S1 C24 C25 73.0(19)
Re1 S1 C24 C27 -167.0(15)
Re1 S1 C24 C26 -45.4(16)
C27 C24 C25 C28 47(3)
C26 C24 C25 C28 -65(3)
S1 C24 C25 C28 170(2)
C25 C24 C26 C32 56(3)
C27 C24 C26 C32 -57(3)
S1 C24 C26 C32 178.5(16)
C25 C24 C27 C30 -62(3)
C26 C24 C27 C30 48(3)
S1 C24 C27 C30 175.0(18)
C24 C25 C28 C29 -48(3)
C24 C25 C28 C33 69(3)
C33 C28 C29 C30 -42(2)
C25 C28 C29 C30 63(2)
C28 C29 C30 C31 42(2)
C28 C29 C30 C27 -67.3(16)
C24 C27 C30 C31 -50(3)
C24 C27 C30 C29 67(2)
C29 C30 C31 C32 -40(2)
C27 C30 C31 C32 62(2)
C30 C31 C32 C33 40(2)
C30 C31 C32 C26 -66.3(19)
C24 C26 C32 C31 64(2)
C24 C26 C32 C33 -53(3)
C29 C28 C33 C32 40.9(19)
C25 C28 C33 C32 -70.7(14)
C31 C32 C33 C28 -40.4(18)
C26 C32 C33 C28 64.0(17)
